data_1527126
loop_
_publ_author_name
'Bauer, D.'
'von Schnering, H.G.'
'Schaefer, H.'

_publ_section_title
;
 Darstellung, Eigenschaften, Struktur von Ta6 J14
;
_journal_name_full 'Journal of the Less-Common Metals'
_journal_page_first 388
_journal_page_last 401
_journal_volume 8
_journal_year 1965
_chemical_formula_sum 'I14 Ta6'
_chemical_name_systematic '(Ta6 I12) I2'
_space_group_IT_number 64
_symmetry_space_group_name_Hall '-B 2 2ab'
_symmetry_space_group_name_H-M 'B b c m'
_cell_angle_alpha 90
_cell_angle_beta 90
_cell_angle_gamma 90
_cell_formula_units_Z 4
_cell_length_a 14.445
_cell_length_b 12.505
_cell_length_c 15
_cell_volume 2709.521
_citation_journal_id_ASTM JCOMAH
_cod_data_source_file Bauer_JCOMAH_1965_999.cif
_cod_data_source_block I14Ta6
_cod_original_sg_symbol_Hall '-C 2ac 2 (y,z,x)'
_cod_database_code 1527126

loop_
_symmetry_equiv_pos_as_xyz
x,y,z
-x,y+1/2,-z+1/2
-x,-y,z
x,-y+1/2,-z+1/2
-x,-y,-z
x,-y-1/2,z-1/2
x,y,-z
-x,y-1/2,z-1/2
x+1/2,y,z+1/2
-x+1/2,y+1/2,-z+1
-x+1/2,-y,z+1/2
x+1/2,-y+1/2,-z+1
-x+1/2,-y,-z+1/2
x+1/2,-y-1/2,z
x+1/2,y,-z+1/2
-x+1/2,y-1/2,z

loop_
_atom_site_label
_atom_site_type_symbol
_atom_site_fract_x
_atom_site_fract_y
_atom_site_fract_z
_atom_site_occupancy
_atom_site_U_iso_or_equiv
I4 I-1 0.229 0.014 0.125 1 0.0
I5 I-1 0.141 0.25 0.25 1 0.0
Ta2 Ta+2 0.896 0.074 0 1 0.0
I1 I-1 0 0 0.25 1 0.0
I3 I-1 0.405 0.261 0.121 1 0.0
I2 I-1 0.131 0.261 0 1 0.0
Ta1 Ta+2 0.055 0.107 0.102 1 0.0
